data_7055955
loop_
_publ_author_name
'Sama, Farasha'
'Ansari, Istikhar A.'
'Raizada, Mukul'
'Ahmad, Musheer'
'Nagaraja, C. M.'
'Shahid, M.'
'Kumar, Abhinav'
'Khan, Kulsum'
'Siddiqi, Zafar A.'

_publ_section_title
;
 Design, structures and study of non-covalent interactions of mono-, di-,
 and tetranuclear complexes of a bifurcated quadridentate tripod ligand,
 N-(aminopropyl)-diethanolamine
;
_journal_issue 5
_journal_name_full 'New J. Chem.'
_journal_page_first 1959
_journal_paper_doi 10.1039/C6NJ02562E
_journal_volume 41
_journal_year 2017
_chemical_formula_moiety 'C14 H34 Cu2 N4 O4, 2(N O3), 1.5(H2 O), 0.5(O)'
_chemical_formula_sum 'C14 H37 Cu2 N6 O12'
_chemical_formula_weight 608.57
_space_group_crystal_system triclinic
_space_group_IT_number 2
_space_group_name_Hall '-P 1'
_space_group_name_H-M_alt 'P -1'
_symmetry_Int_Tables_number 2
_symmetry_space_group_name_Hall '-P 1'
_symmetry_space_group_name_H-M 'P -1'
_audit_creation_date 2016-12-29
_audit_creation_method
;
Olex2 1.2
(compiled 2016.11.30 svn.r3356 for OlexSys, GUI svn.r5269)
;
_audit_update_record
;
2017-01-16 deposited with the CCDC.
2017-01-17 downloaded from the CCDC.
;
_cell_angle_alpha 76.496(2)
_cell_angle_beta 84.960(2)
_cell_angle_gamma 60.210(1)
_cell_formula_units_Z 4
_cell_length_a 11.3213(6)
_cell_length_b 11.3226(6)
_cell_length_c 22.7583(12)
_cell_measurement_reflns_used 999
_cell_measurement_temperature 296(2)
_cell_measurement_theta_max 26.50
_cell_measurement_theta_min 2.25
_cell_volume 2460.4(2)
_computing_cell_refinement 'SAINT 6.45 ( Bruker, 2003)'
_computing_data_collection 'SMART 5.628 (Bruker, 2003)'
_computing_data_reduction 'SAINT 6.45 ( Bruker, 2003)'
_computing_molecular_graphics 'Olex2 (Dolomanov et al., 2009)'
_computing_publication_material 'Olex2 (Dolomanov et al., 2009)'
_computing_structure_refinement 'olex2.refine (Bourhis et al., 2015)'
_computing_structure_solution SIR-97
_diffrn_ambient_temperature 296(2)
_diffrn_measured_fraction_theta_full 0.9990
_diffrn_measured_fraction_theta_max 0.9990
_diffrn_measurement_device_type 'BRUKER SMART APEX'
_diffrn_measurement_method /w-scans
_diffrn_radiation_type 'Mo K\a'
_diffrn_radiation_wavelength 0.71073
_diffrn_reflns_av_R_equivalents 0.0354
_diffrn_reflns_av_unetI/netI 0.0201
_diffrn_reflns_limit_h_max 15
_diffrn_reflns_limit_h_min -15
_diffrn_reflns_limit_k_max 15
_diffrn_reflns_limit_k_min -15
_diffrn_reflns_limit_l_max 30
_diffrn_reflns_limit_l_min -30
_diffrn_reflns_number 101107
_diffrn_reflns_theta_full 24.9979
_diffrn_reflns_theta_max 25.00
_diffrn_reflns_theta_min 2.24
_exptl_absorpt_coefficient_mu 1.797
_exptl_absorpt_correction_type multi-scan
_exptl_absorpt_process_details Sadabs
_exptl_crystal_colour Blue
_exptl_crystal_density_diffrn 1.6428
_exptl_crystal_description Block
_exptl_crystal_F_000 1271.3595
_exptl_crystal_size_max 0.29
_exptl_crystal_size_mid 0.21
_exptl_crystal_size_min 0.15
_exptl_transmission_factor_max 0.764
_exptl_transmission_factor_min 0.642
_refine_diff_density_max 0.7747
_refine_diff_density_min -0.4995
_refine_diff_density_rms 0.0740
_refine_ls_d_res_high 0.8409
_refine_ls_d_res_low 9.0881
_refine_ls_goodness_of_fit_ref 1.0562
_refine_ls_hydrogen_treatment mixed
_refine_ls_matrix_type full
_refine_ls_number_constraints 109
_refine_ls_number_parameters 633
_refine_ls_number_reflns 8688
_refine_ls_number_restraints 12
_refine_ls_restrained_S_all 1.0554
_refine_ls_R_factor_all 0.0363
_refine_ls_R_factor_gt 0.0335
_refine_ls_shift/su_max 0.0000
_refine_ls_shift/su_mean 0.0000
_refine_ls_structure_factor_coef Fsqd
_refine_ls_weighting_details 'w=1/[\s^2^(Fo^2^)+(0.0322P)^2^+4.3948P] where P=(Fo^2^+2Fc^2^)/3'
_refine_ls_weighting_scheme calc
_refine_ls_wR_factor_gt 0.0828
_refine_ls_wR_factor_ref 0.0845
_reflns_Friedel_coverage 0.0
_reflns_limit_h_max 13
_reflns_limit_h_min -13
_reflns_limit_k_max 13
_reflns_limit_k_min -12
_reflns_limit_l_max 27
_reflns_limit_l_min 0
_reflns_number_gt 8093
_reflns_number_total 8688
_reflns_threshold_expression I>=2u(I)
_cod_data_source_file c6nj02562e2.cif
_cod_data_source_block Complex4
_cod_depositor_comments
;
The following automatic conversions were performed:

'_exptl_absorpt_correction_type' value 'Multi-Scan' changed to
'multi-scan' according to
/usr/data/users/saulius/crontab/automatic-downloads/rss-feeds/RSC/lib/dictionaries/cif_core.dic
dictionary named 'cif_core.dic' version 2.4.2 from 2011-04-26.

Automatic conversion script
Id: cif_fix_values 4268 2015-11-12 08:31:59Z antanas 

 Adding full bibliography for 7055955--7055959.cif.
;
_cod_database_code 7055955
_olex2_refinement_description
;
1. Fixed Uiso
 At 1.2 times of:
  All C(H,H) groups, All N(H,H) groups
 At 1.5 times of:
  All O(H) groups, All O(H,H) groups
2. Restrained distances
 O2-H2
 0.85 with sigma of 0.01
 O4-H4
 0.85 with sigma of 0.01
 O6-H6
 0.85 with sigma of 0.01
 O8-H8
 0.85 with sigma of 0.01
 C7-H2
 1.893715 with sigma of 0.02
 Cu1-H2
 3.022379 with sigma of 0.02
 C14-H4
 1.88812 with sigma of 0.02
 Cu2-H4
 3.055718 with sigma of 0.02
 C26-H6
 1.888188 with sigma of 0.02
 Cu4-H6
 2.96523 with sigma of 0.02
 C19-H8
 1.888308 with sigma of 0.02
 Cu3-H8
 3.003512 with sigma of 0.02
3.a Free rotating group:
 O1W(H1Wa,H1Wb), O3W(H3Wa,H3Wb), O2W(H2Wa,H2Wb)
3.b Secondary CH2 refined with riding coordinates:
 N2(H2a,H2b), N4(H4a,H4b), C14(H14a,H14b), C13(H13a,H13b), C1(H1a,H1b), C2(H2c,
 H2d), C4(H4c,H4d), C3(H3a,H3b), C6(H6a,H6b), C7(H7a,H7b), C11(H11a,H11b),
 C5(H5a,H5b), C12(H12a,H12b), C10(H10a,H10b), C8(H8a,H8b), C9(H9a,H9b), N6(H6c,
 H6d), N8(H8c,H8d), C20(H20a,H20b), C27(H27a,H27b), C18(H18a,H18b), C19(H19a,
 H19b), C21(H21a,H21b), C25(H25a,H25b), C28(H28a,H28b), C26(H26a,H26b),
 C24(H24a,H24b), C22(H22a,H22b), C23(H23a,H23b), C16(H16a,H16b), C17(H17a,H17b),
  C15(H15a,H15b)
;
_olex2_submission_special_instructions 'No special instructions were received'

loop_
_space_group_symop_id
_space_group_symop_operation_xyz
1 x,y,z
2 -x,-y,-z

loop_
_atom_site_label
_atom_site_type_symbol
_atom_site_fract_x
_atom_site_fract_y
_atom_site_fract_z
_atom_site_U_iso_or_equiv
_atom_site_adp_type
_atom_site_occupancy
_atom_site_refinement_flags_posn
Cu1 Cu 0.43785(3) 0.88033(3) 0.846125(14) 0.02394(9) Uani 1.000000 D
Cu2 Cu 0.24417(3) 0.78046(3) 0.869462(15) 0.02530(9) Uani 1.000000 D
O1 O 0.43480(18) 0.70773(19) 0.84655(8) 0.0260(4) Uani 1.000000 .
O2 O 0.5038(2) 0.9168(2) 0.74815(9) 0.0370(5) Uani 1.000000 D
O3 O 0.24085(18) 0.95999(19) 0.83997(9) 0.0264(4) Uani 1.000000 .
O4 O 0.1454(2) 0.7970(2) 0.78048(9) 0.0362(5) Uani 1.000000 D
N2 N 0.4379(2) 1.0437(3) 0.86426(11) 0.0333(5) Uani 1.000000 .
N1 N 0.6425(2) 0.7556(2) 0.85892(10) 0.0264(5) Uani 1.000000 .
N4 N 0.2534(3) 0.6017(3) 0.91101(12) 0.0392(6) Uani 1.000000 .
N3 N 0.0457(2) 0.8973(3) 0.88743(11) 0.0303(5) Uani 1.000000 .
C14 C 0.0039(3) 0.8935(4) 0.78209(14) 0.0391(7) Uani 1.000000 D
C13 C -0.0382(3) 0.8799(3) 0.84699(14) 0.0347(7) Uani 1.000000 .
C1 C 0.6857(3) 0.7580(3) 0.91856(13) 0.0335(7) Uani 1.000000 .
C2 C 0.6491(3) 0.8999(3) 0.92835(14) 0.0370(7) Uani 1.000000 .
C4 C 0.6725(3) 0.6109(3) 0.85983(14) 0.0338(7) Uani 1.000000 .
C3 C 0.4991(3) 1.0060(4) 0.92540(14) 0.0376(7) Uani 1.000000 .
C6 C 0.7102(3) 0.8039(3) 0.80777(13) 0.0319(6) Uani 1.000000 .
C7 C 0.6481(3) 0.8265(4) 0.74693(13) 0.0380(7) Uani 1.000000 D
C11 C 0.0150(3) 1.0464(3) 0.87343(16) 0.0381(7) Uani 1.000000 .
C5 C 0.5510(3) 0.5938(3) 0.88199(14) 0.0320(6) Uani 1.000000 .
C12 C 0.1444(3) 1.0524(3) 0.87599(15) 0.0348(7) Uani 1.000000 .
C10 C 0.2016(4) 0.5988(4) 0.97325(16) 0.0524(9) Uani 1.000000 .
C8 C 0.0194(3) 0.8570(4) 0.95250(14) 0.0421(8) Uani 1.000000 .
C9 C 0.0530(4) 0.7072(4) 0.97488(16) 0.0513(9) Uani 1.000000 .
Cu3 Cu 0.19185(3) 1.02821(3) 0.636154(15) 0.02834(9) Uani 1.000000 D
Cu4 Cu 0.40405(3) 0.73728(3) 0.648677(15) 0.02860(9) Uani 1.000000 D
O5 O 0.20828(19) 0.84313(19) 0.66198(9) 0.0298(4) Uani 1.000000 .
O6 O 0.4686(2) 0.6208(2) 0.74494(9) 0.0393(5) Uani 1.000000 D
O7 O 0.39149(19) 0.91779(19) 0.64655(9) 0.0295(4) Uani 1.000000 .
O8 O 0.1565(2) 1.1010(2) 0.72461(9) 0.0379(5) Uani 1.000000 D
N6 N -0.0035(3) 1.1339(3) 0.60917(12) 0.0411(6) Uani 1.000000 .
N5 N 0.2225(3) 1.1957(2) 0.60778(12) 0.0361(6) Uani 1.000000 .
N8 N 0.5897(3) 0.6474(3) 0.61690(12) 0.0412(6) Uani 1.000000 .
N7 N 0.3683(3) 0.5753(3) 0.64992(12) 0.0363(6) Uani 1.000000 .
C20 C 0.3732(3) 1.1389(3) 0.60736(17) 0.0437(8) Uani 1.000000 .
C27 C 0.2179(3) 0.6331(3) 0.65580(18) 0.0457(8) Uani 1.000000 .
C18 C 0.1604(4) 1.2876(3) 0.65174(15) 0.0420(8) Uani 1.000000 .
C19 C 0.1942(4) 1.2069(3) 0.71639(15) 0.0422(8) Uani 1.000000 D
C21 C 0.4456(3) 0.9884(3) 0.60190(15) 0.0381(7) Uani 1.000000 .
C25 C 0.4413(4) 0.4614(3) 0.70405(15) 0.0427(8) Uani 1.000000 .
C28 C 0.1433(3) 0.7898(3) 0.63343(16) 0.0410(8) Uani 1.000000 .
C26 C 0.4265(4) 0.5180(3) 0.75943(15) 0.0431(8) Uani 1.000000 D
C24 C 0.5981(4) 0.5906(4) 0.56341(16) 0.0547(10) Uani 1.000000 .
C22 C 0.4131(4) 0.5227(4) 0.59337(16) 0.0508(9) Uani 1.000000 .
C23 C 0.5605(4) 0.4767(4) 0.57830(16) 0.0534(10) Uani 1.000000 .
C16 C 0.0136(4) 1.3253(4) 0.53670(17) 0.0550(10) Uani 1.000000 .
C17 C -0.0287(4) 1.2157(4) 0.54604(17) 0.0545(10) Uani 1.000000 .
C15 C 0.1645(4) 1.2724(4) 0.54532(16) 0.0510(9) Uani 1.000000 .
O9 O 0.3609(4) 0.7879(5) 0.97157(16) 0.0912(11) Uani 1.000000 .
O10 O 0.4992(3) 0.6867(3) 1.0475(2) 0.0963(12) Uani 1.000000 .
O11 O 0.2920(4) 0.8115(6) 1.0593(2) 0.1365(19) Uani 1.000000 .
N9 N 0.3845(3) 0.7595(3) 1.02791(15) 0.0485(7) Uani 1.000000 .
O12 O 0.0654(5) 0.5327(4) 0.8523(3) 0.175(3) Uani 1.000000 .
O13 O 0.1877(6) 0.3586(6) 0.8204(3) 0.155(2) Uani 1.000000 .
O14 O 0.1866(6) 0.3309(7) 0.9089(3) 0.159(2) Uani 1.000000 .
N10 N 0.1370(5) 0.4132(4) 0.8611(2) 0.0766(11) Uani 1.000000 .
O15 O -0.2073(4) 0.2353(4) 0.72896(19) 0.0917(11) Uani 1.000000 .
O16 O -0.1723(5) 0.3599(4) 0.7733(2) 0.1187(16) Uani 1.000000 .
O17 O -0.1677(3) 0.3896(4) 0.67676(16) 0.0959(13) Uani 1.000000 .
N11 N -0.1838(3) 0.3308(3) 0.72738(16) 0.0563(8) Uani 1.000000 .
O18 O 0.2812(5) 0.9207(6) 0.5230(2) 0.139(2) Uani 1.000000 .
O19 O 0.3365(6) 0.8188(5) 0.4540(2) 0.154(2) Uani 1.000000 .
O20 O 0.1677(5) 1.0147(5) 0.4370(2) 0.1320(18) Uani 1.000000 .
N12 N 0.2632(4) 0.9221(4) 0.47058(18) 0.0617(9) Uani 1.000000 .
O1W O 0.1743(5) 1.2796(5) 0.39490(17) 0.1009(12) Uani 1.000000 .
O3W O 0.6289(4) 1.1704(4) 0.82231(17) 0.0811(10) Uani 1.000000 .
O2W O 0.0497(4) 1.4365(4) 0.27761(17) 0.0845(10) Uani 1.000000 .
O4W O 0.7109(17) 1.0888(13) 0.6752(4) 0.376(9) Uani 1.000000 .
H2 H 0.4714(19) 0.921(3) 0.7145(6) 0.0555(7) Uiso 1.000000 DR
H4 H 0.166(2) 0.805(3) 0.7428(5) 0.0543(7) Uiso 1.000000 DR
H2a H 0.4859(2) 1.0716(3) 0.83655(11) 0.0399(7) Uiso 1.000000 R
H2b H 0.3520(2) 1.1148(3) 0.86239(11) 0.0399(7) Uiso 1.000000 R
H4a H 0.2051(3) 0.5833(3) 0.88879(12) 0.0470(7) Uiso 1.000000 R
H4b H 0.3406(3) 0.5332(3) 0.91265(12) 0.0470(7) Uiso 1.000000 R
H14a H -0.0131(3) 0.9878(4) 0.76534(14) 0.0469(9) Uiso 1.000000 R
H14b H -0.0482(3) 0.8736(4) 0.75817(14) 0.0469(9) Uiso 1.000000 R
H13a H -0.0308(3) 0.7887(3) 0.86157(14) 0.0416(8) Uiso 1.000000 R
H13b H -0.1330(3) 0.9495(3) 0.84881(14) 0.0416(8) Uiso 1.000000 R
H1a H 0.6454(3) 0.7167(3) 0.95016(13) 0.0402(8) Uiso 1.000000 R
H1b H 0.7838(3) 0.6991(3) 0.92337(13) 0.0402(8) Uiso 1.000000 R
H2c H 0.6862(3) 0.8869(3) 0.96766(14) 0.0444(8) Uiso 1.000000 R
H2d H 0.6941(3) 0.9386(3) 0.89824(14) 0.0444(8) Uiso 1.000000 R
H4c H 0.6933(3) 0.5931(3) 0.81947(14) 0.0405(8) Uiso 1.000000 R
H4d H 0.7512(3) 0.5440(3) 0.88627(14) 0.0405(8) Uiso 1.000000 R
H3a H 0.4873(3) 1.0893(4) 0.93601(14) 0.0452(8) Uiso 1.000000 R
H3b H 0.4521(3) 0.9682(4) 0.95464(14) 0.0452(8) Uiso 1.000000 R
H6a H 0.7028(3) 0.8906(3) 0.81199(13) 0.0383(8) Uiso 1.000000 R
H6b H 0.8062(3) 0.7352(3) 0.80932(13) 0.0383(8) Uiso 1.000000 R
H7a H 0.6670(3) 0.7380(4) 0.73941(13) 0.0457(9) Uiso 1.000000 R
H7b H 0.6869(3) 0.8687(4) 0.71492(13) 0.0457(9) Uiso 1.000000 R
H11a H -0.0279(3) 1.0927(3) 0.83344(16) 0.0457(9) Uiso 1.000000 R
H11b H -0.0477(3) 1.0947(3) 0.90246(16) 0.0457(9) Uiso 1.000000 R
H5a H 0.5385(3) 0.5961(3) 0.92451(14) 0.0384(8) Uiso 1.000000 R
H5b H 0.5639(3) 0.5055(3) 0.87685(14) 0.0384(8) Uiso 1.000000 R
H12a H 0.1790(3) 1.0228(3) 0.91741(15) 0.0417(8) Uiso 1.000000 R
H12b H 0.1278(3) 1.1468(3) 0.86000(15) 0.0417(8) Uiso 1.000000 R
H10a H 0.2128(4) 0.5070(4) 0.99067(16) 0.0629(11) Uiso 1.000000 R
H10b H 0.2556(4) 0.6151(4) 0.99789(16) 0.0629(11) Uiso 1.000000 R
H8a H 0.0718(3) 0.8757(4) 0.97682(14) 0.0505(9) Uiso 1.000000 R
H8b H -0.0762(3) 0.9163(4) 0.95912(14) 0.0505(9) Uiso 1.000000 R
H9a H 0.0000(4) 0.6887(4) 0.95076(16) 0.0615(11) Uiso 1.000000 R
H9b H 0.0242(4) 0.6954(4) 1.01623(16) 0.0615(11) Uiso 1.000000 R
H6 H 0.464(4) 0.648(3) 0.7777(6) 0.0589(8) Uiso 1.000000 DR
H8 H 0.175(3) 1.058(2) 0.7618(5) 0.0568(7) Uiso 1.000000 DR
H6c H -0.0347(3) 1.0734(3) 0.61286(12) 0.0494(8) Uiso 1.000000 R
H6d H -0.0513(3) 1.1924(3) 0.63383(12) 0.0494(8) Uiso 1.000000 R
H8c H 0.6186(3) 0.7104(3) 0.60695(12) 0.0494(8) Uiso 1.000000 R
H8d H 0.6464(3) 0.5777(3) 0.64637(12) 0.0494(8) Uiso 1.000000 R
H20a H 0.3956(3) 1.1939(3) 0.57365(17) 0.0525(10) Uiso 1.000000 R
H20b H 0.4037(3) 1.1454(3) 0.64441(17) 0.0525(10) Uiso 1.000000 R
H27a H 0.1868(3) 0.5915(3) 0.63253(18) 0.0548(10) Uiso 1.000000 R
H27b H 0.1979(3) 0.6095(3) 0.69783(18) 0.0548(10) Uiso 1.000000 R
H18a H 0.1927(4) 1.3545(3) 0.64455(15) 0.0504(9) Uiso 1.000000 R
H18b H 0.0623(4) 1.3391(3) 0.64520(15) 0.0504(9) Uiso 1.000000 R
H19a H 0.1447(4) 1.2688(3) 0.74362(15) 0.0506(9) Uiso 1.000000 R
H19b H 0.2909(4) 1.1647(3) 0.72513(15) 0.0506(9) Uiso 1.000000 R
H21a H 0.5429(3) 0.9469(3) 0.60891(15) 0.0457(8) Uiso 1.000000 R
H21b H 0.4297(3) 0.9823(3) 0.56180(15) 0.0457(8) Uiso 1.000000 R
H25a H 0.4050(4) 0.3977(3) 0.71162(15) 0.0512(9) Uiso 1.000000 R
H25b H 0.5371(4) 0.4092(3) 0.69580(15) 0.0512(9) Uiso 1.000000 R
H28a H 0.0483(3) 0.8285(3) 0.64390(16) 0.0492(9) Uiso 1.000000 R
H28b H 0.1480(3) 0.8143(3) 0.58983(16) 0.0492(9) Uiso 1.000000 R
H26a H 0.4827(4) 0.4435(3) 0.79264(15) 0.0518(9) Uiso 1.000000 R
H26b H 0.3324(4) 0.5593(3) 0.77146(15) 0.0518(9) Uiso 1.000000 R
H24a H 0.5371(4) 0.6651(4) 0.53143(16) 0.0657(12) Uiso 1.000000 R
H24b H 0.6900(4) 0.5536(4) 0.54877(16) 0.0657(12) Uiso 1.000000 R
H22a H 0.3980(4) 0.4443(4) 0.59654(16) 0.0610(11) Uiso 1.000000 R
H22b H 0.3559(4) 0.5956(4) 0.55996(16) 0.0610(11) Uiso 1.000000 R
H23a H 0.5816(4) 0.4327(4) 0.54411(16) 0.0641(11) Uiso 1.000000 R
H23b H 0.6176(4) 0.4066(4) 0.61240(16) 0.0641(11) Uiso 1.000000 R
H16a H -0.0147(4) 1.3818(4) 0.49602(17) 0.0659(12) Uiso 1.000000 R
H16b H -0.0355(4) 1.3859(4) 0.56448(17) 0.0659(12) Uiso 1.000000 R
H17a H 0.0212(4) 1.1530(4) 0.51916(17) 0.0654(11) Uiso 1.000000 R
H17b H -0.1250(4) 1.2603(4) 0.53556(17) 0.0654(11) Uiso 1.000000 R
H15a H 0.1802(4) 1.3514(4) 0.53391(16) 0.0612(11) Uiso 1.000000 R
H15b H 0.2139(4) 1.2111(4) 0.51783(16) 0.0612(11) Uiso 1.000000 R
H1Wa H 0.164(7) 1.208(4) 0.407(3) 0.1513(18) Uiso 1.000000 G
H1Wb H 0.117(6) 1.336(5) 0.366(2) 0.1513(18) Uiso 1.000000 G
H3Wa H 0.629(6) 1.194(7) 0.8551(14) 0.1216(14) Uiso 1.000000 G
H3Wb H 0.685(5) 1.185(7) 0.7984(19) 0.1216(14) Uiso 1.000000 G
H2Wa H -0.001(6) 1.452(6) 0.2483(17) 0.1268(15) Uiso 1.000000 G
H2Wb H 0.087(6) 1.487(6) 0.268(2) 0.1268(15) Uiso 1.000000 G

loop_
_atom_site_aniso_label
_atom_site_aniso_U_11
_atom_site_aniso_U_22
_atom_site_aniso_U_33
_atom_site_aniso_U_12
_atom_site_aniso_U_13
_atom_site_aniso_U_23
Cu1 0.01776(16) 0.02665(17) 0.02838(18) -0.01077(13) 0.00102(12) -0.00822(13)
Cu2 0.01811(16) 0.02570(17) 0.03010(18) -0.01077(14) 0.00053(13) -0.00255(13)
O1 0.0198(9) 0.0258(10) 0.0308(10) -0.0101(8) -0.0015(7) -0.0054(8)
O2 0.0292(11) 0.0478(13) 0.0280(11) -0.0141(10) -0.0012(8) -0.0084(9)
O3 0.0190(9) 0.0269(10) 0.0327(10) -0.0102(8) 0.0033(8) -0.0088(8)
O4 0.0300(11) 0.0430(12) 0.0302(11) -0.0145(10) 0.0005(9) -0.0067(9)
N2 0.0292(13) 0.0344(13) 0.0408(14) -0.0173(11) 0.0031(11) -0.0132(11)
N1 0.0203(11) 0.0323(12) 0.0267(12) -0.0123(10) 0.0007(9) -0.0082(10)
N4 0.0298(13) 0.0336(14) 0.0492(16) -0.0166(11) -0.0029(11) 0.0037(12)
N3 0.0212(11) 0.0359(13) 0.0325(13) -0.0143(10) 0.0027(10) -0.0049(10)
C14 0.0271(15) 0.0457(18) 0.0383(17) -0.0152(14) -0.0059(13) -0.0023(14)
C13 0.0202(14) 0.0436(17) 0.0391(16) -0.0168(13) -0.0001(12) -0.0041(13)
C1 0.0254(14) 0.0458(18) 0.0282(15) -0.0170(13) -0.0029(11) -0.0059(13)
C2 0.0349(16) 0.055(2) 0.0329(16) -0.0286(15) 0.0032(13) -0.0164(14)
C4 0.0227(14) 0.0307(15) 0.0429(17) -0.0087(12) -0.0023(12) -0.0087(13)
C3 0.0378(17) 0.0491(19) 0.0367(17) -0.0258(15) 0.0079(13) -0.0202(14)
C6 0.0219(14) 0.0439(17) 0.0315(15) -0.0169(13) 0.0050(11) -0.0108(13)
C7 0.0299(15) 0.0521(19) 0.0295(15) -0.0174(15) 0.0065(12) -0.0130(14)
C11 0.0231(14) 0.0341(16) 0.0514(19) -0.0095(13) 0.0105(13) -0.0137(14)
C5 0.0236(14) 0.0267(14) 0.0380(16) -0.0083(12) -0.0053(12) -0.0009(12)
C12 0.0273(15) 0.0334(16) 0.0442(17) -0.0124(13) 0.0081(13) -0.0180(13)
C10 0.047(2) 0.054(2) 0.046(2) -0.0266(18) -0.0086(16) 0.0172(16)
C8 0.0337(17) 0.059(2) 0.0329(17) -0.0234(16) 0.0081(13) -0.0107(15)
C9 0.045(2) 0.066(2) 0.0382(18) -0.0318(18) 0.0068(15) 0.0045(17)
Cu3 0.02588(18) 0.02101(17) 0.03054(18) -0.00688(14) -0.00228(14) -0.00221(13)
Cu4 0.02698(18) 0.02219(17) 0.03019(18) -0.00678(14) -0.00051(14) -0.00655(14)
O5 0.0283(10) 0.0244(10) 0.0336(11) -0.0103(8) -0.0031(8) -0.0059(8)
O6 0.0524(13) 0.0350(11) 0.0277(11) -0.0191(10) -0.0040(10) -0.0056(9)
O7 0.0282(10) 0.0251(10) 0.0304(10) -0.0105(8) -0.0002(8) -0.0037(8)
O8 0.0488(13) 0.0338(11) 0.0291(11) -0.0197(10) -0.0007(10) -0.0040(9)
N6 0.0325(14) 0.0319(14) 0.0473(16) -0.0074(11) -0.0061(12) -0.0055(12)
N5 0.0367(14) 0.0229(12) 0.0372(14) -0.0100(11) 0.0015(11) 0.0022(10)
N8 0.0338(14) 0.0327(14) 0.0443(15) -0.0080(12) 0.0049(12) -0.0073(12)
N7 0.0398(14) 0.0265(13) 0.0384(14) -0.0109(11) -0.0045(11) -0.0107(11)
C20 0.0395(18) 0.0340(17) 0.054(2) -0.0203(15) 0.0067(15) 0.0008(15)
C27 0.0449(19) 0.0378(18) 0.062(2) -0.0229(16) -0.0022(16) -0.0162(16)
C18 0.0455(19) 0.0226(15) 0.052(2) -0.0135(14) 0.0016(15) -0.0047(14)
C19 0.049(2) 0.0328(16) 0.0458(19) -0.0184(15) 0.0002(15) -0.0139(14)
C21 0.0317(16) 0.0352(16) 0.0391(17) -0.0138(13) 0.0057(13) -0.0017(13)
C25 0.052(2) 0.0234(15) 0.0455(19) -0.0122(14) -0.0030(15) -0.0073(13)
C28 0.0362(17) 0.0360(17) 0.052(2) -0.0160(14) -0.0095(15) -0.0124(15)
C26 0.056(2) 0.0276(16) 0.0366(17) -0.0147(15) -0.0020(15) -0.0027(13)
C24 0.045(2) 0.052(2) 0.0389(19) -0.0045(17) 0.0069(15) -0.0089(16)
C22 0.059(2) 0.044(2) 0.046(2) -0.0164(17) -0.0069(17) -0.0214(16)
C23 0.058(2) 0.047(2) 0.0406(19) -0.0084(18) -0.0004(16) -0.0253(16)
C16 0.051(2) 0.0415(19) 0.0404(19) -0.0050(17) -0.0096(16) 0.0098(15)
C17 0.044(2) 0.050(2) 0.047(2) -0.0061(17) -0.0154(16) -0.0055(17)
C15 0.056(2) 0.0372(18) 0.0388(19) -0.0152(17) 0.0010(16) 0.0099(15)
O9 0.095(3) 0.137(3) 0.064(2) -0.074(3) 0.0034(18) -0.020(2)
O10 0.0524(19) 0.062(2) 0.145(3) -0.0188(16) -0.029(2) 0.018(2)
O11 0.065(2) 0.198(5) 0.122(4) -0.031(3) 0.044(2) -0.087(4)
N9 0.0372(16) 0.0415(16) 0.068(2) -0.0210(14) 0.0075(15) -0.0119(15)
O12 0.110(3) 0.054(2) 0.338(8) 0.004(2) -0.092(4) -0.075(4)
O13 0.162(5) 0.160(5) 0.151(5) -0.060(4) 0.003(4) -0.089(4)
O14 0.150(5) 0.166(5) 0.141(5) -0.073(4) -0.028(4) 0.001(4)
N10 0.086(3) 0.059(2) 0.104(3) -0.039(2) -0.009(3) -0.037(2)
O15 0.070(2) 0.070(2) 0.131(3) -0.0338(19) -0.002(2) -0.015(2)
O16 0.141(4) 0.096(3) 0.093(3) -0.025(3) -0.010(3) -0.048(2)
O17 0.0510(18) 0.087(2) 0.088(2) -0.0102(17) 0.0032(16) 0.0325(19)
N11 0.0401(17) 0.0432(18) 0.061(2) -0.0080(14) -0.0001(15) 0.0019(16)
O18 0.114(4) 0.163(5) 0.122(4) -0.032(3) -0.025(3) -0.074(3)
O19 0.157(5) 0.085(3) 0.151(4) 0.011(3) -0.055(4) -0.054(3)
O20 0.117(4) 0.082(3) 0.144(4) -0.013(3) -0.046(3) 0.002(3)
N12 0.059(2) 0.0471(19) 0.072(2) -0.0188(17) -0.0033(18) -0.0174(18)
O1W 0.132(4) 0.125(4) 0.066(2) -0.085(3) -0.003(2) -0.002(2)
O3W 0.080(2) 0.0611(19) 0.086(2) -0.0317(17) 0.0000(19) 0.0073(18)
O2W 0.078(2) 0.063(2) 0.086(2) -0.0164(17) -0.0021(18) -0.0108(17)
O4W 0.78(3) 0.352(14) 0.177(8) -0.428(18) -0.059(12) 0.011(8)

loop_
_atom_type_symbol
_atom_type_scat_dispersion_real
_atom_type_scat_dispersion_imag
_atom_type_scat_Cromer_Mann_a1
_atom_type_scat_Cromer_Mann_a2
_atom_type_scat_Cromer_Mann_a3
_atom_type_scat_Cromer_Mann_a4
_atom_type_scat_Cromer_Mann_b1
_atom_type_scat_Cromer_Mann_b2
_atom_type_scat_Cromer_Mann_b3
_atom_type_scat_Cromer_Mann_b4
_atom_type_scat_Cromer_Mann_c
_atom_type_scat_source
_atom_type_scat_dispersion_source
H 0.00000 0.00000 0.49300 0.32291 0.14019 0.04081 10.51090 26.12570 3.14236 57.79970 0.0030380000826 'International Tables Volume C Table 6.1.1.4 (pp. 500-502)' 'Henke, Gullikson and Davis, At. Data and Nucl. Data Tables, 1993, 54, 2'
C 0.00347 0.00161 2.31000 1.02000 1.58860 0.86500 20.84390 10.20750 0.56870 51.65120 0.215599998832 'International Tables Volume C Table 6.1.1.4 (pp. 500-502)' 'Henke, Gullikson and Davis, At. Data and Nucl. Data Tables, 1993, 54, 2'
Cu 0.34125 1.28947 13.33800 7.16760 5.61580 1.67350 3.58280 0.24700 11.39660 64.81260 1.19099998474 'International Tables Volume C Table 6.1.1.4 (pp. 500-502)' 'Henke, Gullikson and Davis, At. Data and Nucl. Data Tables, 1993, 54, 2'
O 0.01158 0.00611 3.04850 2.28680 1.54630 0.86700 13.27710 5.70110 0.32390 32.90890 0.250800013542 'International Tables Volume C Table 6.1.1.4 (pp. 500-502)' 'Henke, Gullikson and Davis, At. Data and Nucl. Data Tables, 1993, 54, 2'
N 0.00653 0.00323 12.21260 3.13220 2.01250 1.16630 0.00570 9.89330 28.99750 0.58260 -11.5290002823 'International Tables Volume C Table 6.1.1.4 (pp. 500-502)' 'Henke, Gullikson and Davis, At. Data and Nucl. Data Tables, 1993, 54, 2'

loop_
_geom_angle_atom_site_label_1
_geom_angle_atom_site_label_2
_geom_angle_atom_site_label_3
_geom_angle
O1 Cu1 Cu2 42.57(5)
O2 Cu1 Cu2 117.38(6)
O2 Cu1 O1 97.12(8)
O3 Cu1 Cu2 42.75(5)
O3 Cu1 O1 82.11(7)
O3 Cu1 O2 104.99(8)
N2 Cu1 Cu2 132.09(7)
N2 Cu1 O1 168.01(9)
N2 Cu1 O2 94.59(9)
N2 Cu1 O3 97.34(9)
N1 Cu1 Cu2 124.12(7)
N1 Cu1 O1 85.36(8)
N1 Cu1 O2 80.40(8)
N1 Cu1 O3 166.87(9)
N1 Cu1 N2 94.11(10)
O1 Cu2 Cu1 42.80(5)
O3 Cu2 Cu1 42.26(5)
O3 Cu2 O1 81.87(7)
O4 Cu2 Cu1 111.73(5)
O4 Cu2 O1 100.37(7)
O4 Cu2 O3 93.38(8)
N4 Cu2 Cu1 134.83(8)
N4 Cu2 O1 98.52(9)
N4 Cu2 O3 171.54(10)
N4 Cu2 O4 94.85(10)
N3 Cu2 Cu1 124.80(7)
N3 Cu2 O1 167.19(9)
N3 Cu2 O3 85.34(9)
N3 Cu2 O4 80.96(9)
N3 Cu2 N4 94.04(10)
Cu2 O1 Cu1 94.64(8)
C5 O1 Cu1 107.62(16)
C5 O1 Cu2 126.00(17)
C7 O2 Cu1 108.07(16)
H2 O2 Cu1 131.7(16)
H2 O2 C7 105.4(14)
Cu2 O3 Cu1 94.99(8)
C12 O3 Cu1 124.95(17)
C12 O3 Cu2 106.04(16)
C14 O4 Cu2 106.35(17)
H4 O4 Cu2 135.1(16)
H4 O4 C14 106.4(14)
C3 N2 Cu1 110.02(19)
H2a N2 Cu1 109.66(7)
H2a N2 C3 109.66(15)
H2b N2 Cu1 109.66(7)
H2b N2 C3 109.66(15)
H2b N2 H2a 108.2
C1 N1 Cu1 109.67(17)
C4 N1 Cu1 106.83(16)
C4 N1 C1 108.9(2)
C6 N1 Cu1 108.56(17)
C6 N1 C1 112.2(2)
C6 N1 C4 110.5(2)
C10 N4 Cu2 114.5(2)
H4a N4 Cu2 108.63(8)
H4a N4 C10 108.63(18)
H4b N4 Cu2 108.63(7)
H4b N4 C10 108.63(17)
H4b N4 H4a 107.6
C13 N3 Cu2 108.12(18)
C11 N3 Cu2 106.89(16)
C11 N3 C13 110.0(2)
C8 N3 Cu2 111.24(18)
C8 N3 C13 111.5(2)
C8 N3 C11 109.0(2)
C13 C14 O4 108.4(2)
H14a C14 O4 110.01(16)
H14a C14 C13 110.01(18)
H14b C14 O4 110.01(16)
H14b C14 C13 110.01(16)
H14b C14 H14a 108.4
C14 C13 N3 112.9(2)
H13a C13 N3 109.00(15)
H13a C13 C14 109.00(18)
H13b C13 N3 109.00(15)
H13b C13 C14 109.00(16)
H13b C13 H13a 107.8
C2 C1 N1 116.3(2)
H1a C1 N1 108.22(15)
H1a C1 C2 108.22(16)
H1b C1 N1 108.22(14)
H1b C1 C2 108.22(16)
H1b C1 H1a 107.4
C3 C2 C1 116.5(2)
H2c C2 C1 108.16(16)
H2c C2 C3 108.16(16)
H2d C2 C1 108.16(16)
H2d C2 C3 108.16(18)
H2d C2 H2c 107.3
C5 C4 N1 109.8(2)
H4c C4 N1 109.70(15)
H4c C4 C5 109.70(17)
H4d C4 N1 109.70(14)
H4d C4 C5 109.70(16)
H4d C4 H4c 108.2
C2 C3 N2 111.5(2)
H3a C3 N2 109.31(16)
H3a C3 C2 109.31(17)
H3b C3 N2 109.31(16)
H3b C3 C2 109.31(18)
H3b C3 H3a 108.0
C7 C6 N1 112.2(2)
H6a C6 N1 109.16(15)
H6a C6 C7 109.16(18)
H6b C6 N1 109.16(14)
H6b C6 C7 109.16(16)
H6b C6 H6a 107.9
C6 C7 O2 108.1(2)
H7a C7 O2 110.09(17)
H7a C7 C6 110.09(18)
H7b C7 O2 110.09(16)
H7b C7 C6 110.09(16)
H7b C7 H7a 108.4
C12 C11 N3 110.1(2)
H11a C11 N3 109.63(16)
H11a C11 C12 109.63(18)
H11b C11 N3 109.63(15)
H11b C11 C12 109.63(17)
H11b C11 H11a 108.1
C4 C5 O1 106.8(2)
H5a C5 O1 110.37(15)
H5a C5 C4 110.37(17)
H5b C5 O1 110.37(14)
H5b C5 C4 110.37(16)
H5b C5 H5a 108.6
C11 C12 O3 106.9(2)
H12a C12 O3 110.34(15)
H12a C12 C11 110.34(18)
H12b C12 O3 110.34(15)
H12b C12 C11 110.34(17)
H12b C12 H12a 108.6
C9 C10 N4 112.5(3)
H10a C10 N4 109.09(18)
H10a C10 C9 109.09(19)
H10b C10 N4 109.09(18)
H10b C10 C9 109.1(2)
H10b C10 H10a 107.8
C9 C8 N3 115.7(3)
H8a C8 N3 108.36(16)
H8a C8 C9 108.4(2)
H8b C8 N3 108.36(16)
H8b C8 C9 108.36(18)
H8b C8 H8a 107.4
C8 C9 C10 115.9(3)
H9a C9 C10 108.3(2)
H9a C9 C8 108.3(2)
H9b C9 C10 108.31(18)
H9b C9 C8 108.31(18)
H9b C9 H9a 107.4
O5 Cu3 Cu4 41.94(6)
O7 Cu3 Cu4 42.08(6)
O7 Cu3 O5 81.88(8)
O8 Cu3 Cu4 112.46(5)
O8 Cu3 O5 102.75(8)
O8 Cu3 O7 95.57(8)
N6 Cu3 Cu4 133.69(8)
N6 Cu3 O5 97.77(10)
N6 Cu3 O7 168.75(10)
N6 Cu3 O8 95.47(10)
N5 Cu3 Cu4 124.83(7)
N5 Cu3 O5 166.73(9)
N5 Cu3 O7 85.07(9)
N5 Cu3 O8 80.87(9)
N5 Cu3 N6 94.56(11)
O5 Cu4 Cu3 41.78(6)
O6 Cu4 Cu3 113.95(6)
O6 Cu4 O5 96.99(8)
O7 Cu4 Cu3 42.14(6)
O7 Cu4 O5 81.79(8)
O7 Cu4 O6 103.63(8)
N8 Cu4 Cu3 132.77(8)
N8 Cu4 O5 167.84(10)
N8 Cu4 O6 95.07(10)
N8 Cu4 O7 96.93(10)
N7 Cu4 Cu3 124.49(7)
N7 Cu4 O5 85.07(9)
N7 Cu4 O6 80.51(9)
N7 Cu4 O7 166.59(9)
N7 Cu4 N8 95.37(11)
Cu4 O5 Cu3 96.29(9)
C28 O5 Cu3 126.05(18)
C28 O5 Cu4 107.01(17)
C26 O6 Cu4 108.80(18)
H6 O6 Cu4 132.1(16)
H6 O6 C26 106.3(15)
Cu4 O7 Cu3 95.78(9)
C21 O7 Cu3 106.79(16)
C21 O7 Cu4 126.63(18)
C19 O8 Cu3 107.61(18)
H8 O8 Cu3 133.5(16)
H8 O8 C19 106.1(15)
C17 N6 Cu3 113.9(2)
H6c N6 Cu3 108.77(8)
H6c N6 C17 108.8(2)
H6d N6 Cu3 108.77(8)
H6d N6 C17 108.77(18)
H6d N6 H6c 107.7
C20 N5 Cu3 106.56(17)
C18 N5 Cu3 108.37(18)
C18 N5 C20 110.3(3)
C15 N5 Cu3 111.2(2)
C15 N5 C20 108.8(3)
C15 N5 C18 111.5(2)
C24 N8 Cu4 113.7(2)
H8c N8 Cu4 108.81(8)
H8c N8 C24 108.8(2)
H8d N8 Cu4 108.81(8)
H8d N8 C24 108.81(18)
H8d N8 H8c 107.7
C27 N7 Cu4 106.01(18)
C25 N7 Cu4 108.84(19)
C25 N7 C27 109.6(3)
C22 N7 Cu4 111.1(2)
C22 N7 C27 110.4(3)
C22 N7 C25 110.8(2)
C21 C20 N5 110.5(3)
H20a C20 N5 109.54(15)
H20a C20 C21 109.54(17)
H20b C20 N5 109.54(18)
H20b C20 C21 109.54(19)
H20b C20 H20a 108.1
C28 C27 N7 110.7(3)
H27a C27 N7 109.50(16)
H27a C27 C28 109.50(18)
H27b C27 N7 109.50(18)
H27b C27 C28 109.5(2)
H27b C27 H27a 108.1
C19 C18 N5 112.4(2)
H18a C18 N5 109.11(16)
H18a C18 C19 109.11(18)
H18b C18 N5 109.11(17)
H18b C18 C19 109.11(19)
H18b C18 H18a 107.8
C18 C19 O8 108.2(3)
H19a C19 O8 110.06(16)
H19a C19 C18 110.06(17)
H19b C19 O8 110.06(16)
H19b C19 C18 110.06(19)
H19b C19 H19a 108.4
C20 C21 O7 106.8(2)
H21a C21 O7 110.36(15)
H21a C21 C20 110.36(18)
H21b C21 O7 110.36(16)
H21b C21 C20 110.36(19)
H21b C21 H21a 108.6
C26 C25 N7 111.8(2)
H25a C25 N7 109.26(17)
H25a C25 C26 109.26(19)
H25b C25 N7 109.26(17)
H25b C25 C26 109.3(2)
H25b C25 H25a 107.9
C27 C28 O5 107.0(2)
H28a C28 O5 110.32(16)
H28a C28 C27 110.32(19)
H28b C28 O5 110.32(17)
H28b C28 C27 110.3(2)
H28b C28 H28a 108.6
C25 C26 O6 107.8(3)
H26a C26 O6 110.14(16)
H26a C26 C25 110.14(17)
H26b C26 O6 110.14(17)
H26b C26 C25 110.1(2)
H26b C26 H26a 108.5
C23 C24 N8 111.5(3)
H24a C24 N8 109.33(17)
H24a C24 C23 109.3(2)
H24b C24 N8 109.33(19)
H24b C24 C23 109.33(19)
H24b C24 H24a 108.0
C23 C22 N7 115.6(3)
H22a C22 N7 108.38(19)
H22a C22 C23 108.4(2)
H22b C22 N7 108.38(17)
H22b C22 C23 108.4(2)
H22b C22 H22a 107.4
C22 C23 C24 115.7(3)
H23a C23 C24 108.36(19)
H23a C23 C22 108.36(18)
H23b C23 C24 108.4(2)
H23b C23 C22 108.4(2)
H23b C23 H23a 107.4
C15 C16 C17 116.1(3)
H16a C16 C17 108.25(19)
H16a C16 C15 108.25(18)
H16b C16 C17 108.2(2)
H16b C16 C15 108.2(2)
H16b C16 H16a 107.4
C16 C17 N6 112.3(3)
H17a C17 N6 109.15(18)
H17a C17 C16 109.2(2)
H17b C17 N6 109.15(19)
H17b C17 C16 109.15(19)
H17b C17 H17a 107.9
C16 C15 N5 115.5(3)
H15a C15 N5 108.40(19)
H15a C15 C16 108.4(2)
H15b C15 N5 108.40(18)
H15b C15 C16 108.4(2)
H15b C15 H15a 107.5
O10 N9 O9 119.5(4)
O11 N9 O9 118.4(4)
O11 N9 O10 122.1(4)
O13 N10 O12 120.4(7)
O14 N10 O12 128.7(6)
O14 N10 O13 110.1(6)
O16 N11 O15 120.6(4)
O17 N11 O15 116.2(4)
O17 N11 O16 123.1(5)
O19 N12 O18 116.0(5)
O20 N12 O18 125.4(5)
O20 N12 O19 118.1(5)
H1Wb O1W H1Wa 109.5
H3Wb O3W H3Wa 109.5
H2Wb O2W H2Wa 109.5

loop_
_geom_bond_atom_site_label_1
_geom_bond_atom_site_label_2
_geom_bond_distance
Cu1 Cu2 2.8893(5)
Cu1 O1 1.9694(19)
Cu1 O2 2.299(2)
Cu1 O3 1.9505(18)
Cu1 N2 1.987(2)
Cu1 N1 2.031(2)
Cu2 O1 1.9608(18)
Cu2 O3 1.9687(19)
Cu2 O4 2.324(2)
Cu2 N4 1.978(2)
Cu2 N3 2.026(2)
O1 C5 1.435(3)
O2 C7 1.435(4)
O2 H2 0.861(9)
O3 C12 1.437(3)
O4 C14 1.425(4)
O4 H4 0.864(9)
N2 C3 1.482(4)
N2 H2a 0.9000
N2 H2b 0.9000
N1 C1 1.494(4)
N1 C4 1.493(4)
N1 C6 1.485(3)
N4 C10 1.484(5)
N4 H4a 0.9000
N4 H4b 0.9000
N3 C13 1.488(4)
N3 C11 1.502(4)
N3 C8 1.494(4)
C14 C13 1.509(4)
C14 H14a 0.9700
C14 H14b 0.9700
C13 H13a 0.9700
C13 H13b 0.9700
C1 C2 1.514(4)
C1 H1a 0.9700
C1 H1b 0.9700
C2 C3 1.513(4)
C2 H2c 0.9700
C2 H2d 0.9700
C4 C5 1.510(4)
C4 H4c 0.9700
C4 H4d 0.9700
C3 H3a 0.9700
C3 H3b 0.9700
C6 C7 1.518(4)
C6 H6a 0.9700
C6 H6b 0.9700
C7 H7a 0.9700
C7 H7b 0.9700
C11 C12 1.506(4)
C11 H11a 0.9700
C11 H11b 0.9700
C5 H5a 0.9700
C5 H5b 0.9700
C12 H12a 0.9700
C12 H12b 0.9700
C10 C9 1.515(5)
C10 H10a 0.9700
C10 H10b 0.9700
C8 C9 1.506(5)
C8 H8a 0.9700
C8 H8b 0.9700
C9 H9a 0.9700
C9 H9b 0.9700
Cu3 Cu4 2.9193(5)
Cu3 O5 1.9566(19)
Cu3 O7 1.9686(19)
Cu3 O8 2.280(2)
Cu3 N6 1.992(3)
Cu3 N5 2.043(2)
Cu4 O5 1.9628(19)
Cu4 O6 2.247(2)
Cu4 O7 1.9663(19)
Cu4 N8 1.982(3)
Cu4 N7 2.059(3)
O5 C28 1.427(4)
O6 C26 1.426(4)
O6 H6 0.862(9)
O7 C21 1.430(4)
O8 C19 1.430(4)
O8 H8 0.858(9)
N6 C17 1.480(4)
N6 H6c 0.9000
N6 H6d 0.9000
N5 C20 1.495(4)
N5 C18 1.488(4)
N5 C15 1.492(4)
N8 C24 1.480(5)
N8 H8c 0.9000
N8 H8d 0.9000
N7 C27 1.496(4)
N7 C25 1.497(4)
N7 C22 1.487(4)
C20 C21 1.511(4)
C20 H20a 0.9700
C20 H20b 0.9700
C27 C28 1.512(4)
C27 H27a 0.9700
C27 H27b 0.9700
C18 C19 1.507(5)
C18 H18a 0.9700
C18 H18b 0.9700
C19 H19a 0.9700
C19 H19b 0.9700
C21 H21a 0.9700
C21 H21b 0.9700
C25 C26 1.504(4)
C25 H25a 0.9700
C25 H25b 0.9700
C28 H28a 0.9700
C28 H28b 0.9700
C26 H26a 0.9700
C26 H26b 0.9700
C24 C23 1.507(6)
C24 H24a 0.9700
C24 H24b 0.9700
C22 C23 1.514(5)
C22 H22a 0.9700
C22 H22b 0.9700
C23 H23a 0.9700
C23 H23b 0.9700
C16 C17 1.506(6)
C16 C15 1.517(5)
C16 H16a 0.9700
C16 H16b 0.9700
C17 H17a 0.9700
C17 H17b 0.9700
C15 H15a 0.9700
C15 H15b 0.9700
O9 N9 1.266(4)
O10 N9 1.196(4)
O11 N9 1.186(4)
O12 N10 1.158(5)
O13 N10 1.178(6)
O14 N10 1.218(6)
O15 N11 1.227(5)
O16 N11 1.202(5)
O17 N11 1.237(4)
O18 N12 1.222(5)
O19 N12 1.177(5)
O20 N12 1.224(5)
O1W H1Wa 0.8500
O1W H1Wb 0.8500
O3W H3Wa 0.8500
O3W H3Wb 0.8500
O2W H2Wa 0.8500
O2W H2Wb 0.8500

loop_
_restr_distance_atom_site_label_1
_restr_distance_atom_site_label_2
_restr_distance_site_symmetry_2
_restr_distance_target
_restr_distance_target_weight_param
_restr_distance_diff
Cu1 H2 1 3.0224 0.0200 0.0796
Cu2 H4 1 3.0557 0.0200 0.0573
O2 H2 1 0.8500 0.0100 -0.0112
O4 H4 1 0.8500 0.0100 -0.0137
C14 H4 1 1.8881 0.0200 0.0255
C7 H2 1 1.8937 0.0200 0.0343
Cu3 H8 1 3.0035 0.0200 0.0665
Cu4 H6 1 2.9652 0.0200 0.0692
O6 H6 1 0.8500 0.0100 -0.0116
O8 H8 1 0.8500 0.0100 -0.0080
C19 H8 1 1.8883 0.0200 0.0279
C26 H6 1 1.8882 0.0200 0.0257
